data_7712431
loop_
_publ_author_name
'Huynh, Silvia'
'Arrowsmith, Merle'
'Meier, Lukas'
'Dietz, Maximilian'
'H\"arterich, Marcel'
'Michel, Maximilian'
'G\"artner, Annalena'
'Braunschweig, Holger'

_publ_section_title
;
 Cyclic Alkyl(amino)iminates (CAAIs) as Strong 2\s,4\p-Electron Donor
 Ligands for the Stabilisation of Boranes and Diboranes(4): A Synthetic
 and Computational Study
;
_journal_name_full 'Dalton Transactions'
_journal_paper_doi 10.1039/D3DT00298E
_journal_year 2023
_chemical_formula_moiety 'C42 H68 B N5'
_chemical_formula_sum 'C42 H68 B N5'
_chemical_formula_weight 653.82
_chemical_name_systematic (CAAI)2BNMe2
_chemical_properties_physical Air-sensitive,Moisture-sensitive
_space_group_crystal_system triclinic
_space_group_IT_number 2
_space_group_name_Hall '-P 1'
_space_group_name_H-M_alt 'P -1'
_atom_sites_solution_hydrogens geom
_audit_creation_method SHELXL-2018/3
_audit_update_record
;
2023-01-19 deposited with the CCDC.	2023-02-27 downloaded from the CCDC.
;
_cell_angle_alpha 65.392(11)
_cell_angle_beta 79.27(2)
_cell_angle_gamma 70.736(12)
_cell_formula_units_Z 2
_cell_length_a 9.654(3)
_cell_length_b 14.571(4)
_cell_length_c 16.429(10)
_cell_measurement_reflns_used 6603
_cell_measurement_temperature 100(2)
_cell_measurement_theta_max 27.46
_cell_measurement_theta_min 2.24
_cell_volume 1980.3(15)
_computing_cell_refinement 'Saint+ ver. V8.40A (Bruker AXS)'
_computing_data_collection 'APEX2 ver. 2014.9 (Bruker AXS)'
_computing_data_reduction 'Saint+ ver. V8.40A (Bruker AXS)'
_computing_molecular_graphics 'ShelXLe (Huebschle et all, 2011)'
_computing_publication_material 'SHELXL-2018/3 (Sheldrick, 2018)'
_computing_structure_refinement 'SHELXL-2018/3 (Sheldrick, 2018)'
_computing_structure_solution 'SHELXT (Sheldrick, 2014)'
_diffrn_ambient_temperature 100(2)
_diffrn_detector 'CMOS area detector (Photon 100)'
_diffrn_detector_area_resol_mean 10.24
_diffrn_measured_fraction_theta_full 1.000
_diffrn_measured_fraction_theta_max 1.000
_diffrn_measurement_device_type 'Bruker D8 Quest'
_diffrn_measurement_method '\f and \w scans'
_diffrn_radiation_monochromator 'multi-layer mirror'
_diffrn_radiation_type MoK\a
_diffrn_radiation_wavelength 0.71073
_diffrn_reflns_av_R_equivalents 0.0597
_diffrn_reflns_av_unetI/netI 0.0495
_diffrn_reflns_Laue_measured_fraction_full 1.000
_diffrn_reflns_Laue_measured_fraction_max 1.000
_diffrn_reflns_limit_h_max 11
_diffrn_reflns_limit_h_min -11
_diffrn_reflns_limit_k_max 17
_diffrn_reflns_limit_k_min -17
_diffrn_reflns_limit_l_max 19
_diffrn_reflns_limit_l_min -20
_diffrn_reflns_number 35260
_diffrn_reflns_point_group_measured_fraction_full 1.000
_diffrn_reflns_point_group_measured_fraction_max 1.000
_diffrn_reflns_theta_full 26.000
_diffrn_reflns_theta_max 26.022
_diffrn_reflns_theta_min 1.365
_diffrn_source 'microfocus sealed tube (Incoatec ImS)'
_exptl_absorpt_coefficient_mu 0.064
_exptl_absorpt_correction_T_max 0.7457
_exptl_absorpt_correction_T_min 0.6878
_exptl_absorpt_correction_type multi-scan
_exptl_absorpt_process_details 'SadAbs 2016/2 (Bruker AXS)'
_exptl_crystal_colour colourless
_exptl_crystal_density_diffrn 1.096
_exptl_crystal_description block
_exptl_crystal_F_000 720
_exptl_crystal_size_max 0.604
_exptl_crystal_size_mid 0.285
_exptl_crystal_size_min 0.212
_refine_diff_density_max 0.248
_refine_diff_density_min -0.224
_refine_diff_density_rms 0.039
_refine_ls_extinction_method none
_refine_ls_goodness_of_fit_ref 1.041
_refine_ls_hydrogen_treatment constr
_refine_ls_matrix_type full
_refine_ls_number_parameters 451
_refine_ls_number_reflns 7781
_refine_ls_number_restraints 0
_refine_ls_restrained_S_all 1.041
_refine_ls_R_factor_all 0.0609
_refine_ls_R_factor_gt 0.0430
_refine_ls_shift/su_max 0.000
_refine_ls_shift/su_mean 0.000
_refine_ls_structure_factor_coef Fsqd
_refine_ls_weighting_details 'w=1/[\s^2^(Fo^2^)+(0.0331P)^2^+0.6155P] where P=(Fo^2^+2Fc^2^)/3'
_refine_ls_weighting_scheme calc
_refine_ls_wR_factor_gt 0.0948
_refine_ls_wR_factor_ref 0.1018
_reflns_Friedel_coverage 0.000
_reflns_number_gt 6043
_reflns_number_total 7781
_reflns_threshold_expression 'I > 2\s(I)'
_cod_data_source_file d3dt00298e2.cif
_cod_data_source_block test_a_CCDC1
_cod_original_cell_volume 1980.4(15)
_cod_database_code 7712431
_shelx_shelxl_version_number 2018/3
_shelx_space_group_comment
;
The symmetry employed for this shelxl refinement is uniquely defined
by the following loop, which should always be used as a source of
symmetry information in preference to the above space-group names.
They are only intended as comments.
;
_shelx_estimated_absorpt_t_min 0.963
_shelx_estimated_absorpt_t_max 0.987

loop_
_space_group_symop_operation_xyz
'x, y, z'
'-x, -y, -z'

loop_
_atom_site_label
_atom_site_type_symbol
_atom_site_fract_x
_atom_site_fract_y
_atom_site_fract_z
_atom_site_U_iso_or_equiv
_atom_site_adp_type
_atom_site_occupancy
_atom_site_site_symmetry_order
_atom_site_calc_flag
_atom_site_refinement_flags_posn
_atom_site_refinement_flags_adp
_atom_site_refinement_flags_occupancy
_atom_site_disorder_assembly
_atom_site_disorder_group
B1_1 B 0.76328(17) 0.48152(13) 0.32945(11) 0.0161(3) Uani 1 1 d . . . . .
N2_1 N 0.70852(12) 0.40006(9) 0.33310(8) 0.0161(3) Uani 1 1 d . . . . .
N3_1 N 0.70445(12) 0.59033(9) 0.26964(8) 0.0150(3) Uani 1 1 d . . . . .
C5_1 C 0.93979(17) 0.35424(12) 0.45280(11) 0.0276(4) Uani 1 1 d . . . . .
H5A_1 H 0.896981 0.303188 0.450302 0.041 Uiso 1 1 calc R U . . .
H5B_1 H 0.914787 0.359394 0.511651 0.041 Uiso 1 1 calc R U . . .
H5C_1 H 1.046874 0.331121 0.443339 0.041 Uiso 1 1 calc R U . . .
N5_1 N 0.88185(13) 0.45605(9) 0.38362(8) 0.0200(3) Uani 1 1 d . . . . .
C6_1 C 0.94806(18) 0.53362(13) 0.37999(12) 0.0289(4) Uani 1 1 d . . . . .
H6A_1 H 0.910482 0.599948 0.329893 0.043 Uiso 1 1 calc R U . . .
H6B_1 H 1.055033 0.508305 0.371335 0.043 Uiso 1 1 calc R U . . .
H6C_1 H 0.923496 0.545109 0.436269 0.043 Uiso 1 1 calc R U . . .
C1_2 C 0.62592(14) 0.34123(10) 0.37447(9) 0.0140(3) Uani 1 1 d . . . . .
N1_2 N 0.61816(12) 0.26375(9) 0.34894(8) 0.0139(3) Uani 1 1 d . . . . .
C3_2 C 0.52718(15) 0.19572(11) 0.41139(10) 0.0178(3) Uani 1 1 d . . . . .
C4_2 C 0.43411(16) 0.26451(12) 0.46296(11) 0.0223(3) Uani 1 1 d . . . . .
H4A_2 H 0.416386 0.219885 0.526357 0.027 Uiso 1 1 calc R U . . .
H4AB_2 H 0.337959 0.305279 0.436058 0.027 Uiso 1 1 calc R U . . .
C5_2 C 0.51957(15) 0.33936(11) 0.45730(10) 0.0188(3) Uani 1 1 d . . . . .
C6_2 C 0.62075(16) 0.09103(11) 0.47439(11) 0.0242(4) Uani 1 1 d . . . . .
H6A_2 H 0.678620 0.048737 0.439833 0.036 Uiso 1 1 calc R U . . .
H6B_2 H 0.556524 0.052827 0.519791 0.036 Uiso 1 1 calc R U . . .
H6C_2 H 0.687061 0.104423 0.503928 0.036 Uiso 1 1 calc R U . . .
C7_2 C 0.43129(16) 0.17209(12) 0.36283(11) 0.0246(4) Uani 1 1 d . . . . .
H7A_2 H 0.364685 0.238121 0.325695 0.037 Uiso 1 1 calc R U . . .
H7B_2 H 0.373696 0.127014 0.406947 0.037 Uiso 1 1 calc R U . . .
H7C_2 H 0.493884 0.135939 0.324634 0.037 Uiso 1 1 calc R U . . .
C8_2 C 0.60391(18) 0.29966(13) 0.54124(10) 0.0277(4) Uani 1 1 d . . . . .
H8A_2 H 0.672788 0.230097 0.549866 0.041 Uiso 1 1 calc R U . . .
H8B_2 H 0.534443 0.294629 0.593601 0.041 Uiso 1 1 calc R U . . .
H8C_2 H 0.658512 0.348840 0.533998 0.041 Uiso 1 1 calc R U . . .
C9_2 C 0.41756(17) 0.44967(12) 0.44168(11) 0.0255(4) Uani 1 1 d . . . . .
H9A_2 H 0.476248 0.498313 0.428271 0.038 Uiso 1 1 calc R U . . .
H9B_2 H 0.353563 0.448745 0.495680 0.038 Uiso 1 1 calc R U . . .
H9C_2 H 0.357317 0.472836 0.391070 0.038 Uiso 1 1 calc R U . . .
C3_3 C 0.71772(15) 0.78777(11) 0.04439(10) 0.0175(3) Uani 1 1 d . . . . .
C4_3 C 0.80996(15) 0.68498(11) 0.03238(10) 0.0189(3) Uani 1 1 d . . . . .
H4A_3 H 0.749996 0.659986 0.007773 0.023 Uiso 1 1 calc R U . . .
H4AB_3 H 0.895870 0.697107 -0.009799 0.023 Uiso 1 1 calc R U . . .
C21_3 C 0.74033(14) 0.64070(11) 0.18866(10) 0.0136(3) Uani 1 1 d . . . . .
N4_3 N 0.67562(12) 0.74744(9) 0.14235(8) 0.0145(3) Uani 1 1 d . . . . .
C5_3 C 0.86108(15) 0.60308(11) 0.12429(10) 0.0166(3) Uani 1 1 d . . . . .
C7_3 C 0.58416(16) 0.84013(12) -0.01298(10) 0.0236(3) Uani 1 1 d . . . . .
H7A_3 H 0.617082 0.863502 -0.076583 0.035 Uiso 1 1 calc R U . . .
H7B_3 H 0.521117 0.900926 0.000420 0.035 Uiso 1 1 calc R U . . .
H7C_3 H 0.528671 0.789531 0.000459 0.035 Uiso 1 1 calc R U . . .
C8_3 C 1.00893(15) 0.60645(12) 0.14378(11) 0.0227(3) Uani 1 1 d . . . . .
H8A_3 H 1.082786 0.596576 0.096125 0.034 Uiso 1 1 calc R U . . .
H8B_3 H 1.040903 0.550198 0.201464 0.034 Uiso 1 1 calc R U . . .
H8C_3 H 0.997169 0.674735 0.146146 0.034 Uiso 1 1 calc R U . . .
C9_3 C 0.87771(16) 0.49184(11) 0.13189(11) 0.0223(3) Uani 1 1 d . . . . .
H9A_3 H 0.783923 0.487908 0.120818 0.034 Uiso 1 1 calc R U . . .
H9B_3 H 0.906454 0.441483 0.192231 0.034 Uiso 1 1 calc R U . . .
H9C_3 H 0.953416 0.474798 0.087499 0.034 Uiso 1 1 calc R U . . .
C6_3 C 0.80398(16) 0.86817(11) 0.01804(10) 0.0220(3) Uani 1 1 d . . . . .
H6A_3 H 0.830077 0.891781 -0.046508 0.033 Uiso 1 1 calc R U . . .
H6B_3 H 0.893757 0.835577 0.051096 0.033 Uiso 1 1 calc R U . . .
H6C_3 H 0.743370 0.928643 0.032666 0.033 Uiso 1 1 calc R U . . .
C1_4 C 0.69238(14) 0.25333(11) 0.26745(9) 0.0143(3) Uani 1 1 d . . . . .
C2_4 C 0.61665(15) 0.30930(11) 0.18804(10) 0.0173(3) Uani 1 1 d . . . . .
C3_4 C 0.68732(16) 0.29739(12) 0.10952(10) 0.0216(3) Uani 1 1 d . . . . .
H3_4 H 0.636798 0.333561 0.055617 0.026 Uiso 1 1 calc R U . . .
C4_4 C 0.83006(16) 0.23368(12) 0.10870(10) 0.0229(3) Uani 1 1 d . . . . .
H4_4 H 0.876079 0.225211 0.054900 0.027 Uiso 1 1 calc R U . . .
C5_4 C 0.90480(16) 0.18279(12) 0.18610(10) 0.0217(3) Uani 1 1 d . . . . .
H5_4 H 1.003612 0.140918 0.184617 0.026 Uiso 1 1 calc R U . . .
C6_4 C 0.83890(15) 0.19123(11) 0.26670(10) 0.0173(3) Uani 1 1 d . . . . .
C7_4 C 0.46350(15) 0.38594(11) 0.18366(10) 0.0193(3) Uani 1 1 d . . . . .
H7_4 H 0.423636 0.375874 0.246540 0.023 Uiso 1 1 calc R U . . .
C8_4 C 0.35793(17) 0.36554(13) 0.13855(12) 0.0276(4) Uani 1 1 d . . . . .
H8A_4 H 0.257834 0.408723 0.145497 0.041 Uiso 1 1 calc R U . . .
H8B_4 H 0.360997 0.290980 0.166638 0.041 Uiso 1 1 calc R U . . .
H8C_4 H 0.387352 0.383835 0.074629 0.041 Uiso 1 1 calc R U . . .
C9_4 C 0.47177(17) 0.49957(11) 0.13575(11) 0.0249(4) Uani 1 1 d . . . . .
H9A_4 H 0.518827 0.509731 0.075592 0.037 Uiso 1 1 calc R U . . .
H9B_4 H 0.529466 0.513749 0.170047 0.037 Uiso 1 1 calc R U . . .
H9C_4 H 0.372290 0.547925 0.130941 0.037 Uiso 1 1 calc R U . . .
C10_4 C 0.93079(15) 0.13769(12) 0.34823(10) 0.0205(3) Uani 1 1 d . . . . .
H10_4 H 0.866819 0.151454 0.399627 0.025 Uiso 1 1 calc R U . . .
C11_4 C 1.05886(16) 0.18480(13) 0.33146(12) 0.0295(4) Uani 1 1 d . . . . .
H11A_4 H 1.125418 0.169810 0.282834 0.044 Uiso 1 1 calc R U . . .
H11B_4 H 1.112447 0.153585 0.386191 0.044 Uiso 1 1 calc R U . . .
H11C_4 H 1.020554 0.261113 0.314633 0.044 Uiso 1 1 calc R U . . .
C12_4 C 0.98770(16) 0.01809(12) 0.37454(11) 0.0274(4) Uani 1 1 d . . . . .
H12A_4 H 1.050667 0.002565 0.325047 0.041 Uiso 1 1 calc R U . . .
H12B_4 H 0.904291 -0.011008 0.387345 0.041 Uiso 1 1 calc R U . . .
H12C_4 H 1.044485 -0.013659 0.428038 0.041 Uiso 1 1 calc R U . . .
C1_5 C 0.57273(14) 0.81497(10) 0.18378(9) 0.0149(3) Uani 1 1 d . . . . .
C2_5 C 0.42083(15) 0.82635(11) 0.18783(9) 0.0165(3) Uani 1 1 d . . . . .
C3_5 C 0.32252(15) 0.89866(11) 0.22116(10) 0.0207(3) Uani 1 1 d . . . . .
H3_5 H 0.220050 0.907973 0.222710 0.025 Uiso 1 1 calc R U . . .
C4_5 C 0.37062(16) 0.95720(12) 0.25203(11) 0.0233(3) Uani 1 1 d . . . . .
H4_5 H 0.301873 1.007239 0.273399 0.028 Uiso 1 1 calc R U . . .
C5_5 C 0.51949(16) 0.94223(11) 0.25152(10) 0.0210(3) Uani 1 1 d . . . . .
H5_5 H 0.552337 0.981251 0.274208 0.025 Uiso 1 1 calc R U . . .
C6_5 C 0.62293(15) 0.87128(11) 0.21854(10) 0.0168(3) Uani 1 1 d . . . . .
C7_5 C 0.36034(15) 0.75672(11) 0.16452(10) 0.0187(3) Uani 1 1 d . . . . .
H7_5 H 0.443657 0.712766 0.138503 0.022 Uiso 1 1 calc R U . . .
C9_5 C 0.30018(17) 0.68275(13) 0.25059(11) 0.0271(4) Uani 1 1 d . . . . .
H9A_5 H 0.219138 0.724198 0.277840 0.041 Uiso 1 1 calc R U . . .
H9B_5 H 0.378469 0.640833 0.292664 0.041 Uiso 1 1 calc R U . . .
H9C_5 H 0.264363 0.635787 0.236436 0.041 Uiso 1 1 calc R U . . .
C8_5 C 0.24183(16) 0.81854(13) 0.09599(11) 0.0260(4) Uani 1 1 d . . . . .
H8A_5 H 0.280903 0.866798 0.041658 0.039 Uiso 1 1 calc R U . . .
H8B_5 H 0.156271 0.858909 0.121538 0.039 Uiso 1 1 calc R U . . .
H8C_5 H 0.212430 0.769505 0.080881 0.039 Uiso 1 1 calc R U . . .
C10_5 C 0.78450(15) 0.85534(12) 0.22759(10) 0.0198(3) Uani 1 1 d . . . . .
H10_5 H 0.845774 0.804514 0.199749 0.024 Uiso 1 1 calc R U . . .
C11_5 C 0.81732(17) 0.80851(13) 0.32688(11) 0.0273(4) Uani 1 1 d . . . . .
H11A_5 H 0.923513 0.789101 0.332256 0.041 Uiso 1 1 calc R U . . .
H11B_5 H 0.782448 0.745797 0.358334 0.041 Uiso 1 1 calc R U . . .
H11C_5 H 0.766980 0.860695 0.353536 0.041 Uiso 1 1 calc R U . . .
C12_5 C 0.82905(18) 0.95785(13) 0.18101(12) 0.0290(4) Uani 1 1 d . . . . .
H12A_5 H 0.811479 0.987392 0.117030 0.044 Uiso 1 1 calc R U . . .
H12B_5 H 0.933589 0.943301 0.188301 0.044 Uiso 1 1 calc R U . . .
H12C_5 H 0.770572 1.008375 0.207936 0.044 Uiso 1 1 calc R U . . .

loop_
_atom_site_aniso_label
_atom_site_aniso_U_11
_atom_site_aniso_U_22
_atom_site_aniso_U_33
_atom_site_aniso_U_23
_atom_site_aniso_U_13
_atom_site_aniso_U_12
B1_1 0.0178(8) 0.0177(8) 0.0141(8) -0.0083(7) 0.0023(6) -0.0055(6)
N2_1 0.0186(6) 0.0145(6) 0.0152(6) -0.0049(5) -0.0027(5) -0.0050(5)
N3_1 0.0162(6) 0.0157(6) 0.0158(7) -0.0071(6) -0.0004(5) -0.0065(5)
C5_1 0.0298(8) 0.0229(9) 0.0295(10) -0.0059(8) -0.0117(7) -0.0067(7)
N5_1 0.0254(6) 0.0157(6) 0.0206(7) -0.0046(6) -0.0071(5) -0.0079(5)
C6_1 0.0358(9) 0.0269(9) 0.0292(10) -0.0068(8) -0.0121(7) -0.0149(7)
C1_2 0.0142(6) 0.0132(7) 0.0137(7) -0.0040(6) -0.0040(6) -0.0024(5)
N1_2 0.0147(5) 0.0147(6) 0.0142(6) -0.0064(5) 0.0015(5) -0.0067(5)
C3_2 0.0171(7) 0.0171(7) 0.0191(8) -0.0053(7) 0.0031(6) -0.0090(6)
C4_2 0.0229(8) 0.0210(8) 0.0213(8) -0.0074(7) 0.0074(6) -0.0094(6)
C5_2 0.0225(7) 0.0188(8) 0.0137(8) -0.0061(7) 0.0021(6) -0.0060(6)
C6_2 0.0245(8) 0.0190(8) 0.0268(9) -0.0050(7) 0.0004(7) -0.0093(6)
C7_2 0.0229(8) 0.0240(8) 0.0297(9) -0.0077(8) -0.0004(7) -0.0140(6)
C8_2 0.0389(9) 0.0274(9) 0.0164(8) -0.0091(7) -0.0002(7) -0.0088(7)
C9_2 0.0274(8) 0.0237(8) 0.0248(9) -0.0123(8) 0.0048(7) -0.0060(7)
C3_3 0.0208(7) 0.0177(8) 0.0123(7) -0.0048(6) 0.0017(6) -0.0060(6)
C4_3 0.0197(7) 0.0214(8) 0.0179(8) -0.0108(7) 0.0034(6) -0.0067(6)
C21_3 0.0127(6) 0.0146(7) 0.0172(8) -0.0080(6) -0.0011(6) -0.0057(5)
N4_3 0.0159(6) 0.0140(6) 0.0124(6) -0.0054(5) 0.0020(5) -0.0039(5)
C5_3 0.0164(7) 0.0168(7) 0.0174(8) -0.0082(7) 0.0027(6) -0.0055(6)
C7_3 0.0255(8) 0.0256(8) 0.0146(8) -0.0051(7) -0.0002(6) -0.0048(6)
C8_3 0.0163(7) 0.0224(8) 0.0270(9) -0.0091(7) 0.0012(6) -0.0041(6)
C9_3 0.0246(8) 0.0200(8) 0.0228(9) -0.0120(7) 0.0067(6) -0.0062(6)
C6_3 0.0282(8) 0.0188(8) 0.0173(8) -0.0061(7) 0.0039(6) -0.0085(6)
C1_4 0.0169(7) 0.0148(7) 0.0152(8) -0.0079(6) 0.0019(6) -0.0080(5)
C2_4 0.0198(7) 0.0166(7) 0.0191(8) -0.0081(7) -0.0007(6) -0.0080(6)
C3_4 0.0277(8) 0.0214(8) 0.0158(8) -0.0064(7) -0.0030(6) -0.0071(6)
C4_4 0.0274(8) 0.0267(8) 0.0170(8) -0.0120(7) 0.0057(6) -0.0098(7)
C5_4 0.0177(7) 0.0225(8) 0.0265(9) -0.0137(7) 0.0026(6) -0.0042(6)
C6_4 0.0173(7) 0.0168(7) 0.0209(8) -0.0088(7) -0.0003(6) -0.0068(6)
C7_4 0.0199(7) 0.0192(8) 0.0181(8) -0.0073(7) -0.0041(6) -0.0026(6)
C8_4 0.0243(8) 0.0284(9) 0.0317(10) -0.0130(8) -0.0083(7) -0.0038(7)
C9_4 0.0260(8) 0.0201(8) 0.0246(9) -0.0069(7) -0.0048(7) -0.0017(6)
C10_4 0.0157(7) 0.0245(8) 0.0228(8) -0.0120(7) -0.0023(6) -0.0029(6)
C11_4 0.0172(7) 0.0354(10) 0.0412(11) -0.0212(9) -0.0040(7) -0.0044(7)
C12_4 0.0205(8) 0.0265(9) 0.0298(10) -0.0102(8) -0.0053(7) 0.0017(6)
C1_5 0.0178(7) 0.0121(7) 0.0116(7) -0.0031(6) 0.0010(6) -0.0031(5)
C2_5 0.0191(7) 0.0151(7) 0.0119(7) -0.0014(6) -0.0021(6) -0.0047(6)
C3_5 0.0150(7) 0.0214(8) 0.0229(8) -0.0083(7) -0.0001(6) -0.0025(6)
C4_5 0.0228(8) 0.0203(8) 0.0258(9) -0.0128(7) 0.0023(7) -0.0014(6)
C5_5 0.0254(8) 0.0186(8) 0.0217(8) -0.0099(7) -0.0005(6) -0.0073(6)
C6_5 0.0183(7) 0.0154(7) 0.0148(8) -0.0044(7) 0.0007(6) -0.0053(6)
C7_5 0.0166(7) 0.0209(8) 0.0199(8) -0.0092(7) 0.0003(6) -0.0059(6)
C9_5 0.0309(8) 0.0315(9) 0.0242(9) -0.0103(8) 0.0019(7) -0.0176(7)
C8_5 0.0218(8) 0.0298(9) 0.0277(9) -0.0112(8) -0.0053(7) -0.0067(7)
C10_5 0.0187(7) 0.0237(8) 0.0223(8) -0.0138(7) 0.0014(6) -0.0076(6)
C11_5 0.0239(8) 0.0356(9) 0.0259(9) -0.0156(8) -0.0024(7) -0.0074(7)
C12_5 0.0286(8) 0.0330(9) 0.0336(10) -0.0171(8) 0.0050(7) -0.0168(7)

loop_
_atom_type_symbol
_atom_type_description
_atom_type_scat_dispersion_real
_atom_type_scat_dispersion_imag
_atom_type_scat_source
C C 0.0033 0.0016 'International Tables Vol C Tables 4.2.6.8 and 6.1.1.4'
H H 0.0000 0.0000 'International Tables Vol C Tables 4.2.6.8 and 6.1.1.4'
B B 0.0013 0.0007 'International Tables Vol C Tables 4.2.6.8 and 6.1.1.4'
N N 0.0061 0.0033 'International Tables Vol C Tables 4.2.6.8 and 6.1.1.4'

loop_
_exptl_crystal_face_index_h
_exptl_crystal_face_index_k
_exptl_crystal_face_index_l
_exptl_crystal_face_perp_dist
1.00 1.00 -1.00 0.2080
-1.00 -1.00 0.00 0.0950
1.00 1.00 0.00 0.1510
-1.00 -1.00 -1.00 0.1380
1.00 1.00 1.00 0.1910
1.00 0.00 0.00 0.1220
1.00 0.00 1.00 0.1640
-1.00 1.00 1.00 0.1680
1.00 -1.00 -1.00 0.1570
1.00 -1.00 0.00 0.1240
-1.00 1.00 0.00 0.1450
1.00 -1.00 1.00 0.1430
0.00 0.00 1.00 0.1100
0.00 0.00 -1.00 0.2750
0.00 -1.00 1.00 0.1030
0.00 1.00 -1.00 0.2050
0.00 -1.00 0.00 0.0840
0.00 1.00 0.00 0.1060
0.00 1.00 1.00 0.1510
0.00 -1.00 -1.00 0.2380

loop_
_geom_angle_atom_site_label_1
_geom_angle_atom_site_label_2
_geom_angle_atom_site_label_3
_geom_angle
_geom_angle_site_symmetry_1
_geom_angle_site_symmetry_3
_geom_angle_publ_flag
N2_1 B1_1 N5_1 119.80(13) . . ?
N2_1 B1_1 N3_1 121.32(13) . . ?
N5_1 B1_1 N3_1 118.85(13) . . ?
C1_2 N2_1 B1_1 146.81(13) . . ?
C21_3 N3_1 B1_1 131.18(12) . . ?
N5_1 C5_1 H5A_1 109.5 . . ?
N5_1 C5_1 H5B_1 109.5 . . ?
H5A_1 C5_1 H5B_1 109.5 . . ?
N5_1 C5_1 H5C_1 109.5 . . ?
H5A_1 C5_1 H5C_1 109.5 . . ?
H5B_1 C5_1 H5C_1 109.5 . . ?
B1_1 N5_1 C5_1 124.72(13) . . ?
B1_1 N5_1 C6_1 122.87(13) . . ?
C5_1 N5_1 C6_1 112.19(12) . . ?
N5_1 C6_1 H6A_1 109.5 . . ?
N5_1 C6_1 H6B_1 109.5 . . ?
H6A_1 C6_1 H6B_1 109.5 . . ?
N5_1 C6_1 H6C_1 109.5 . . ?
H6A_1 C6_1 H6C_1 109.5 . . ?
H6B_1 C6_1 H6C_1 109.5 . . ?
N2_1 C1_2 N1_2 122.63(13) . . ?
N2_1 C1_2 C5_2 129.52(13) . . ?
N1_2 C1_2 C5_2 107.84(12) . . ?
C1_2 N1_2 C1_4 121.29(11) . . ?
C1_2 N1_2 C3_2 114.49(11) . . ?
C1_4 N1_2 C3_2 124.21(11) . . ?
N1_2 C3_2 C7_2 112.74(13) . . ?
N1_2 C3_2 C6_2 112.06(11) . . ?
C7_2 C3_2 C6_2 108.17(12) . . ?
N1_2 C3_2 C4_2 101.05(11) . . ?
C7_2 C3_2 C4_2 111.55(12) . . ?
C6_2 C3_2 C4_2 111.21(13) . . ?
C3_2 C4_2 C5_2 107.62(11) . . ?
C3_2 C4_2 H4A_2 110.2 . . ?
C5_2 C4_2 H4A_2 110.2 . . ?
C3_2 C4_2 H4AB_2 110.2 . . ?
C5_2 C4_2 H4AB_2 110.2 . . ?
H4A_2 C4_2 H4AB_2 108.5 . . ?
C9_2 C5_2 C8_2 109.33(12) . . ?
C9_2 C5_2 C4_2 111.18(12) . . ?
C8_2 C5_2 C4_2 112.36(13) . . ?
C9_2 C5_2 C1_2 109.80(12) . . ?
C8_2 C5_2 C1_2 110.98(12) . . ?
C4_2 C5_2 C1_2 103.05(11) . . ?
C3_2 C6_2 H6A_2 109.5 . . ?
C3_2 C6_2 H6B_2 109.5 . . ?
H6A_2 C6_2 H6B_2 109.5 . . ?
C3_2 C6_2 H6C_2 109.5 . . ?
H6A_2 C6_2 H6C_2 109.5 . . ?
H6B_2 C6_2 H6C_2 109.5 . . ?
C3_2 C7_2 H7A_2 109.5 . . ?
C3_2 C7_2 H7B_2 109.5 . . ?
H7A_2 C7_2 H7B_2 109.5 . . ?
C3_2 C7_2 H7C_2 109.5 . . ?
H7A_2 C7_2 H7C_2 109.5 . . ?
H7B_2 C7_2 H7C_2 109.5 . . ?
C5_2 C8_2 H8A_2 109.5 . . ?
C5_2 C8_2 H8B_2 109.5 . . ?
H8A_2 C8_2 H8B_2 109.5 . . ?
C5_2 C8_2 H8C_2 109.5 . . ?
H8A_2 C8_2 H8C_2 109.5 . . ?
H8B_2 C8_2 H8C_2 109.5 . . ?
C5_2 C9_2 H9A_2 109.5 . . ?
C5_2 C9_2 H9B_2 109.5 . . ?
H9A_2 C9_2 H9B_2 109.5 . . ?
C5_2 C9_2 H9C_2 109.5 . . ?
H9A_2 C9_2 H9C_2 109.5 . . ?
H9B_2 C9_2 H9C_2 109.5 . . ?
N4_3 C3_3 C7_3 112.32(12) . . ?
N4_3 C3_3 C6_3 112.36(11) . . ?
C7_3 C3_3 C6_3 107.42(12) . . ?
N4_3 C3_3 C4_3 101.15(11) . . ?
C7_3 C3_3 C4_3 110.56(12) . . ?
C6_3 C3_3 C4_3 113.06(12) . . ?
C5_3 C4_3 C3_3 107.87(12) . . ?
C5_3 C4_3 H4A_3 110.1 . . ?
C3_3 C4_3 H4A_3 110.1 . . ?
C5_3 C4_3 H4AB_3 110.1 . . ?
C3_3 C4_3 H4AB_3 110.1 . . ?
H4A_3 C4_3 H4AB_3 108.4 . . ?
N3_1 C21_3 N4_3 123.49(12) . . ?
N3_1 C21_3 C5_3 129.73(13) . . ?
N4_3 C21_3 C5_3 106.73(12) . . ?
C21_3 N4_3 C1_5 123.60(12) . . ?
C21_3 N4_3 C3_3 114.85(11) . . ?
C1_5 N4_3 C3_3 121.53(11) . . ?
C4_3 C5_3 C9_3 111.35(12) . . ?
C4_3 C5_3 C8_3 111.89(12) . . ?
C9_3 C5_3 C8_3 108.38(12) . . ?
C4_3 C5_3 C21_3 102.35(11) . . ?
C9_3 C5_3 C21_3 114.34(12) . . ?
C8_3 C5_3 C21_3 108.47(11) . . ?
C3_3 C7_3 H7A_3 109.5 . . ?
C3_3 C7_3 H7B_3 109.5 . . ?
H7A_3 C7_3 H7B_3 109.5 . . ?
C3_3 C7_3 H7C_3 109.5 . . ?
H7A_3 C7_3 H7C_3 109.5 . . ?
H7B_3 C7_3 H7C_3 109.5 . . ?
C5_3 C8_3 H8A_3 109.5 . . ?
C5_3 C8_3 H8B_3 109.5 . . ?
H8A_3 C8_3 H8B_3 109.5 . . ?
C5_3 C8_3 H8C_3 109.5 . . ?
H8A_3 C8_3 H8C_3 109.5 . . ?
H8B_3 C8_3 H8C_3 109.5 . . ?
C5_3 C9_3 H9A_3 109.5 . . ?
C5_3 C9_3 H9B_3 109.5 . . ?
H9A_3 C9_3 H9B_3 109.5 . . ?
C5_3 C9_3 H9C_3 109.5 . . ?
H9A_3 C9_3 H9C_3 109.5 . . ?
H9B_3 C9_3 H9C_3 109.5 . . ?
C3_3 C6_3 H6A_3 109.5 . . ?
C3_3 C6_3 H6B_3 109.5 . . ?
H6A_3 C6_3 H6B_3 109.5 . . ?
C3_3 C6_3 H6C_3 109.5 . . ?
H6A_3 C6_3 H6C_3 109.5 . . ?
H6B_3 C6_3 H6C_3 109.5 . . ?
C2_4 C1_4 C6_4 120.77(13) . . ?
C2_4 C1_4 N1_2 118.48(12) . . ?
C6_4 C1_4 N1_2 120.73(13) . . ?
C3_4 C2_4 C1_4 118.48(13) . . ?
C3_4 C2_4 C7_4 118.80(13) . . ?
C1_4 C2_4 C7_4 122.66(13) . . ?
C4_4 C3_4 C2_4 121.13(14) . . ?
C4_4 C3_4 H3_4 119.4 . . ?
C2_4 C3_4 H3_4 119.4 . . ?
C5_4 C4_4 C3_4 119.71(14) . . ?
C5_4 C4_4 H4_4 120.1 . . ?
C3_4 C4_4 H4_4 120.1 . . ?
C4_4 C5_4 C6_4 121.51(14) . . ?
C4_4 C5_4 H5_4 119.2 . . ?
C6_4 C5_4 H5_4 119.2 . . ?
C5_4 C6_4 C1_4 118.30(14) . . ?
C5_4 C6_4 C10_4 118.54(13) . . ?
C1_4 C6_4 C10_4 123.08(13) . . ?
C2_4 C7_4 C8_4 112.17(12) . . ?
C2_4 C7_4 C9_4 110.29(12) . . ?
C8_4 C7_4 C9_4 110.74(13) . . ?
C2_4 C7_4 H7_4 107.8 . . ?
C8_4 C7_4 H7_4 107.8 . . ?
C9_4 C7_4 H7_4 107.8 . . ?
C7_4 C8_4 H8A_4 109.5 . . ?
C7_4 C8_4 H8B_4 109.5 . . ?
H8A_4 C8_4 H8B_4 109.5 . . ?
C7_4 C8_4 H8C_4 109.5 . . ?
H8A_4 C8_4 H8C_4 109.5 . . ?
H8B_4 C8_4 H8C_4 109.5 . . ?
C7_4 C9_4 H9A_4 109.5 . . ?
C7_4 C9_4 H9B_4 109.5 . . ?
H9A_4 C9_4 H9B_4 109.5 . . ?
C7_4 C9_4 H9C_4 109.5 . . ?
H9A_4 C9_4 H9C_4 109.5 . . ?
H9B_4 C9_4 H9C_4 109.5 . . ?
C6_4 C10_4 C11_4 110.36(13) . . ?
C6_4 C10_4 C12_4 111.94(12) . . ?
C11_4 C10_4 C12_4 110.59(12) . . ?
C6_4 C10_4 H10_4 107.9 . . ?
C11_4 C10_4 H10_4 107.9 . . ?
C12_4 C10_4 H10_4 107.9 . . ?
C10_4 C11_4 H11A_4 109.5 . . ?
C10_4 C11_4 H11B_4 109.5 . . ?
H11A_4 C11_4 H11B_4 109.5 . . ?
C10_4 C11_4 H11C_4 109.5 . . ?
H11A_4 C11_4 H11C_4 109.5 . . ?
H11B_4 C11_4 H11C_4 109.5 . . ?
C10_4 C12_4 H12A_4 109.5 . . ?
C10_4 C12_4 H12B_4 109.5 . . ?
H12A_4 C12_4 H12B_4 109.5 . . ?
C10_4 C12_4 H12C_4 109.5 . . ?
H12A_4 C12_4 H12C_4 109.5 . . ?
H12B_4 C12_4 H12C_4 109.5 . . ?
C6_5 C1_5 C2_5 119.96(12) . . ?
C6_5 C1_5 N4_3 120.28(12) . . ?
C2_5 C1_5 N4_3 119.75(12) . . ?
C3_5 C2_5 C1_5 118.79(13) . . ?
C3_5 C2_5 C7_5 118.20(13) . . ?
C1_5 C2_5 C7_5 122.81(12) . . ?
C4_5 C3_5 C2_5 121.49(13) . . ?
C4_5 C3_5 H3_5 119.3 . . ?
C2_5 C3_5 H3_5 119.3 . . ?
C5_5 C4_5 C3_5 119.33(13) . . ?
C5_5 C4_5 H4_5 120.3 . . ?
C3_5 C4_5 H4_5 120.3 . . ?
C4_5 C5_5 C6_5 121.67(14) . . ?
C4_5 C5_5 H5_5 119.2 . . ?
C6_5 C5_5 H5_5 119.2 . . ?
C5_5 C6_5 C1_5 118.63(13) . . ?
C5_5 C6_5 C10_5 117.06(12) . . ?
C1_5 C6_5 C10_5 124.22(12) . . ?
C2_5 C7_5 C9_5 108.96(13) . . ?
C2_5 C7_5 C8_5 113.55(12) . . ?
C9_5 C7_5 C8_5 110.20(13) . . ?
C2_5 C7_5 H7_5 108.0 . . ?
C9_5 C7_5 H7_5 108.0 . . ?
C8_5 C7_5 H7_5 108.0 . . ?
C7_5 C9_5 H9A_5 109.5 . . ?
C7_5 C9_5 H9B_5 109.5 . . ?
H9A_5 C9_5 H9B_5 109.5 . . ?
C7_5 C9_5 H9C_5 109.5 . . ?
H9A_5 C9_5 H9C_5 109.5 . . ?
H9B_5 C9_5 H9C_5 109.5 . . ?
C7_5 C8_5 H8A_5 109.5 . . ?
C7_5 C8_5 H8B_5 109.5 . . ?
H8A_5 C8_5 H8B_5 109.5 . . ?
C7_5 C8_5 H8C_5 109.5 . . ?
H8A_5 C8_5 H8C_5 109.5 . . ?
H8B_5 C8_5 H8C_5 109.5 . . ?
C6_5 C10_5 C11_5 110.06(12) . . ?
C6_5 C10_5 C12_5 112.68(12) . . ?
C11_5 C10_5 C12_5 108.72(12) . . ?
C6_5 C10_5 H10_5 108.4 . . ?
C11_5 C10_5 H10_5 108.4 . . ?
C12_5 C10_5 H10_5 108.4 . . ?
C10_5 C11_5 H11A_5 109.5 . . ?
C10_5 C11_5 H11B_5 109.5 . . ?
H11A_5 C11_5 H11B_5 109.5 . . ?
C10_5 C11_5 H11C_5 109.5 . . ?
H11A_5 C11_5 H11C_5 109.5 . . ?
H11B_5 C11_5 H11C_5 109.5 . . ?
C10_5 C12_5 H12A_5 109.5 . . ?
C10_5 C12_5 H12B_5 109.5 . . ?
H12A_5 C12_5 H12B_5 109.5 . . ?
C10_5 C12_5 H12C_5 109.5 . . ?
H12A_5 C12_5 H12C_5 109.5 . . ?
H12B_5 C12_5 H12C_5 109.5 . . ?

loop_
_geom_bond_atom_site_label_1
_geom_bond_atom_site_label_2
_geom_bond_distance
_geom_bond_site_symmetry_2
_geom_bond_publ_flag
B1_1 N2_1 1.427(2) . ?
B1_1 N5_1 1.437(2) . ?
B1_1 N3_1 1.455(2) . ?
N2_1 C1_2 1.2636(18) . ?
N3_1 C21_3 1.2694(19) . ?
C5_1 N5_1 1.446(2) . ?
C5_1 H5A_1 0.9800 . ?
C5_1 H5B_1 0.9800 . ?
C5_1 H5C_1 0.9800 . ?
N5_1 C6_1 1.4478(19) . ?
C6_1 H6A_1 0.9800 . ?
C6_1 H6B_1 0.9800 . ?
C6_1 H6C_1 0.9800 . ?
C1_2 N1_2 1.3849(17) . ?
C1_2 C5_2 1.541(2) . ?
N1_2 C1_4 1.4385(18) . ?
N1_2 C3_2 1.4829(18) . ?
C3_2 C7_2 1.525(2) . ?
C3_2 C6_2 1.529(2) . ?
C3_2 C4_2 1.536(2) . ?
C4_2 C5_2 1.536(2) . ?
C4_2 H4A_2 0.9900 . ?
C4_2 H4AB_2 0.9900 . ?
C5_2 C9_2 1.525(2) . ?
C5_2 C8_2 1.530(2) . ?
C6_2 H6A_2 0.9800 . ?
C6_2 H6B_2 0.9800 . ?
C6_2 H6C_2 0.9800 . ?
C7_2 H7A_2 0.9800 . ?
C7_2 H7B_2 0.9800 . ?
C7_2 H7C_2 0.9800 . ?
C8_2 H8A_2 0.9800 . ?
C8_2 H8B_2 0.9800 . ?
C8_2 H8C_2 0.9800 . ?
C9_2 H9A_2 0.9800 . ?
C9_2 H9B_2 0.9800 . ?
C9_2 H9C_2 0.9800 . ?
C3_3 N4_3 1.4924(19) . ?
C3_3 C7_3 1.529(2) . ?
C3_3 C6_3 1.530(2) . ?
C3_3 C4_3 1.5413(19) . ?
C4_3 C5_3 1.528(2) . ?
C4_3 H4A_3 0.9900 . ?
C4_3 H4AB_3 0.9900 . ?
C21_3 N4_3 1.3923(18) . ?
C21_3 C5_3 1.5428(19) . ?
N4_3 C1_5 1.4420(17) . ?
C5_3 C9_3 1.528(2) . ?
C5_3 C8_3 1.540(2) . ?
C7_3 H7A_3 0.9800 . ?
C7_3 H7B_3 0.9800 . ?
C7_3 H7C_3 0.9800 . ?
C8_3 H8A_3 0.9800 . ?
C8_3 H8B_3 0.9800 . ?
C8_3 H8C_3 0.9800 . ?
C9_3 H9A_3 0.9800 . ?
C9_3 H9B_3 0.9800 . ?
C9_3 H9C_3 0.9800 . ?
C6_3 H6A_3 0.9800 . ?
C6_3 H6B_3 0.9800 . ?
C6_3 H6C_3 0.9800 . ?
C1_4 C2_4 1.406(2) . ?
C1_4 C6_4 1.4064(19) . ?
C2_4 C3_4 1.393(2) . ?
C2_4 C7_4 1.5236(19) . ?
C3_4 C4_4 1.386(2) . ?
C3_4 H3_4 0.9500 . ?
C4_4 C5_4 1.375(2) . ?
C4_4 H4_4 0.9500 . ?
C5_4 C6_4 1.394(2) . ?
C5_4 H5_4 0.9500 . ?
C6_4 C10_4 1.518(2) . ?
C7_4 C8_4 1.530(2) . ?
C7_4 C9_4 1.532(2) . ?
C7_4 H7_4 1.0000 . ?
C8_4 H8A_4 0.9800 . ?
C8_4 H8B_4 0.9800 . ?
C8_4 H8C_4 0.9800 . ?
C9_4 H9A_4 0.9800 . ?
C9_4 H9B_4 0.9800 . ?
C9_4 H9C_4 0.9800 . ?
C10_4 C11_4 1.534(2) . ?
C10_4 C12_4 1.535(2) . ?
C10_4 H10_4 1.0000 . ?
C11_4 H11A_4 0.9800 . ?
C11_4 H11B_4 0.9800 . ?
C11_4 H11C_4 0.9800 . ?
C12_4 H12A_4 0.9800 . ?
C12_4 H12B_4 0.9800 . ?
C12_4 H12C_4 0.9800 . ?
C1_5 C6_5 1.411(2) . ?
C1_5 C2_5 1.4125(19) . ?
C2_5 C3_5 1.392(2) . ?
C2_5 C7_5 1.521(2) . ?
C3_5 C4_5 1.382(2) . ?
C3_5 H3_5 0.9500 . ?
C4_5 C5_5 1.380(2) . ?
C4_5 H4_5 0.9500 . ?
C5_5 C6_5 1.394(2) . ?
C5_5 H5_5 0.9500 . ?
C6_5 C10_5 1.5256(19) . ?
C7_5 C9_5 1.529(2) . ?
C7_5 C8_5 1.531(2) . ?
C7_5 H7_5 1.0000 . ?
C9_5 H9A_5 0.9800 . ?
C9_5 H9B_5 0.9800 . ?
C9_5 H9C_5 0.9800 . ?
C8_5 H8A_5 0.9800 . ?
C8_5 H8B_5 0.9800 . ?
C8_5 H8C_5 0.9800 . ?
C10_5 C11_5 1.533(2) . ?
C10_5 C12_5 1.533(2) . ?
C10_5 H10_5 1.0000 . ?
C11_5 H11A_5 0.9800 . ?
C11_5 H11B_5 0.9800 . ?
C11_5 H11C_5 0.9800 . ?
C12_5 H12A_5 0.9800 . ?
C12_5 H12B_5 0.9800 . ?
C12_5 H12C_5 0.9800 . ?

loop_
_geom_torsion_atom_site_label_1
_geom_torsion_atom_site_label_2
_geom_torsion_atom_site_label_3
_geom_torsion_atom_site_label_4
_geom_torsion
_geom_torsion_site_symmetry_1
_geom_torsion_site_symmetry_2
_geom_torsion_site_symmetry_3
_geom_torsion_site_symmetry_4
_geom_torsion_publ_flag
N5_1 B1_1 N2_1 C1_2 81.4(3) . . . . ?
N3_1 B1_1 N2_1 C1_2 -100.5(2) . . . . ?
N2_1 B1_1 N3_1 C21_3 -88.40(19) . . . . ?
N5_1 B1_1 N3_1 C21_3 89.72(19) . . . . ?
N2_1 B1_1 N5_1 C5_1 -9.1(2) . . . . ?
N3_1 B1_1 N5_1 C5_1 172.78(13) . . . . ?
N2_1 B1_1 N5_1 C6_1 176.72(13) . . . . ?
N3_1 B1_1 N5_1 C6_1 -1.4(2) . . . . ?
B1_1 N2_1 C1_2 N1_2 -176.24(18) . . . . ?
B1_1 N2_1 C1_2 C5_2 4.0(3) . . . . ?
N2_1 C1_2 N1_2 C1_4 -6.9(2) . . . . ?
C5_2 C1_2 N1_2 C1_4 172.92(11) . . . . ?
N2_1 C1_2 N1_2 C3_2 173.81(13) . . . . ?
C5_2 C1_2 N1_2 C3_2 -6.39(15) . . . . ?
C1_2 N1_2 C3_2 C7_2 138.43(12) . . . . ?
C1_4 N1_2 C3_2 C7_2 -40.85(17) . . . . ?
C1_2 N1_2 C3_2 C6_2 -99.24(14) . . . . ?
C1_4 N1_2 C3_2 C6_2 81.48(16) . . . . ?
C1_2 N1_2 C3_2 C4_2 19.24(15) . . . . ?
C1_4 N1_2 C3_2 C4_2 -160.04(12) . . . . ?
N1_2 C3_2 C4_2 C5_2 -24.28(15) . . . . ?
C7_2 C3_2 C4_2 C5_2 -144.32(13) . . . . ?
C6_2 C3_2 C4_2 C5_2 94.82(14) . . . . ?
C3_2 C4_2 C5_2 C9_2 138.87(13) . . . . ?
C3_2 C4_2 C5_2 C8_2 -98.22(15) . . . . ?
C3_2 C4_2 C5_2 C1_2 21.31(15) . . . . ?
N2_1 C1_2 C5_2 C9_2 51.7(2) . . . . ?
N1_2 C1_2 C5_2 C9_2 -128.08(13) . . . . ?
N2_1 C1_2 C5_2 C8_2 -69.29(19) . . . . ?
N1_2 C1_2 C5_2 C8_2 110.93(13) . . . . ?
N2_1 C1_2 C5_2 C4_2 170.23(14) . . . . ?
N1_2 C1_2 C5_2 C4_2 -9.55(14) . . . . ?
N4_3 C3_3 C4_3 C5_3 -20.49(14) . . . . ?
C7_3 C3_3 C4_3 C5_3 -139.66(12) . . . . ?
C6_3 C3_3 C4_3 C5_3 99.86(14) . . . . ?
B1_1 N3_1 C21_3 N4_3 -176.88(13) . . . . ?
B1_1 N3_1 C21_3 C5_3 0.1(2) . . . . ?
N3_1 C21_3 N4_3 C1_5 7.1(2) . . . . ?
C5_3 C21_3 N4_3 C1_5 -170.50(12) . . . . ?
N3_1 C21_3 N4_3 C3_3 -171.41(12) . . . . ?
C5_3 C21_3 N4_3 C3_3 10.98(15) . . . . ?
C7_3 C3_3 N4_3 C21_3 123.68(13) . . . . ?
C6_3 C3_3 N4_3 C21_3 -115.07(13) . . . . ?
C4_3 C3_3 N4_3 C21_3 5.78(14) . . . . ?
C7_3 C3_3 N4_3 C1_5 -54.87(16) . . . . ?
C6_3 C3_3 N4_3 C1_5 66.38(16) . . . . ?
C4_3 C3_3 N4_3 C1_5 -172.77(12) . . . . ?
C3_3 C4_3 C5_3 C9_3 149.40(12) . . . . ?
C3_3 C4_3 C5_3 C8_3 -89.14(14) . . . . ?
C3_3 C4_3 C5_3 C21_3 26.80(14) . . . . ?
N3_1 C21_3 C5_3 C4_3 159.75(14) . . . . ?
N4_3 C21_3 C5_3 C4_3 -22.84(13) . . . . ?
N3_1 C21_3 C5_3 C9_3 39.2(2) . . . . ?
N4_3 C21_3 C5_3 C9_3 -143.38(12) . . . . ?
N3_1 C21_3 C5_3 C8_3 -81.85(18) . . . . ?
N4_3 C21_3 C5_3 C8_3 95.56(13) . . . . ?
C1_2 N1_2 C1_4 C2_4 -89.89(16) . . . . ?
C3_2 N1_2 C1_4 C2_4 89.34(16) . . . . ?
C1_2 N1_2 C1_4 C6_4 88.11(17) . . . . ?
C3_2 N1_2 C1_4 C6_4 -92.65(16) . . . . ?
C6_4 C1_4 C2_4 C3_4 3.4(2) . . . . ?
N1_2 C1_4 C2_4 C3_4 -178.59(12) . . . . ?
C6_4 C1_4 C2_4 C7_4 -173.79(13) . . . . ?
N1_2 C1_4 C2_4 C7_4 4.21(19) . . . . ?
C1_4 C2_4 C3_4 C4_4 -1.3(2) . . . . ?
C7_4 C2_4 C3_4 C4_4 176.00(13) . . . . ?
C2_4 C3_4 C4_4 C5_4 -1.3(2) . . . . ?
C3_4 C4_4 C5_4 C6_4 1.9(2) . . . . ?
C4_4 C5_4 C6_4 C1_4 0.2(2) . . . . ?
C4_4 C5_4 C6_4 C10_4 -176.70(13) . . . . ?
C2_4 C1_4 C6_4 C5_4 -2.9(2) . . . . ?
N1_2 C1_4 C6_4 C5_4 179.17(12) . . . . ?
C2_4 C1_4 C6_4 C10_4 173.89(13) . . . . ?
N1_2 C1_4 C6_4 C10_4 -4.1(2) . . . . ?
C3_4 C2_4 C7_4 C8_4 52.42(18) . . . . ?
C1_4 C2_4 C7_4 C8_4 -130.39(15) . . . . ?
C3_4 C2_4 C7_4 C9_4 -71.53(17) . . . . ?
C1_4 C2_4 C7_4 C9_4 105.66(16) . . . . ?
C5_4 C6_4 C10_4 C11_4 62.44(17) . . . . ?
C1_4 C6_4 C10_4 C11_4 -114.32(15) . . . . ?
C5_4 C6_4 C10_4 C12_4 -61.20(17) . . . . ?
C1_4 C6_4 C10_4 C12_4 122.04(15) . . . . ?
C21_3 N4_3 C1_5 C6_5 91.84(17) . . . . ?
C3_3 N4_3 C1_5 C6_5 -89.74(17) . . . . ?
C21_3 N4_3 C1_5 C2_5 -89.48(17) . . . . ?
C3_3 N4_3 C1_5 C2_5 88.94(16) . . . . ?
C6_5 C1_5 C2_5 C3_5 4.1(2) . . . . ?
N4_3 C1_5 C2_5 C3_5 -174.59(13) . . . . ?
C6_5 C1_5 C2_5 C7_5 -170.75(13) . . . . ?
N4_3 C1_5 C2_5 C7_5 10.6(2) . . . . ?
C1_5 C2_5 C3_5 C4_5 -1.5(2) . . . . ?
C7_5 C2_5 C3_5 C4_5 173.55(14) . . . . ?
C2_5 C3_5 C4_5 C5_5 -1.3(2) . . . . ?
C3_5 C4_5 C5_5 C6_5 1.6(2) . . . . ?
C4_5 C5_5 C6_5 C1_5 0.9(2) . . . . ?
C4_5 C5_5 C6_5 C10_5 -175.65(14) . . . . ?
C2_5 C1_5 C6_5 C5_5 -3.8(2) . . . . ?
N4_3 C1_5 C6_5 C5_5 174.88(13) . . . . ?
C2_5 C1_5 C6_5 C10_5 172.53(13) . . . . ?
N4_3 C1_5 C6_5 C10_5 -8.8(2) . . . . ?
C3_5 C2_5 C7_5 C9_5 -66.13(17) . . . . ?
C1_5 C2_5 C7_5 C9_5 108.74(16) . . . . ?
C3_5 C2_5 C7_5 C8_5 57.11(18) . . . . ?
C1_5 C2_5 C7_5 C8_5 -128.03(15) . . . . ?
C5_5 C6_5 C10_5 C11_5 63.22(17) . . . . ?
C1_5 C6_5 C10_5 C11_5 -113.16(16) . . . . ?
C5_5 C6_5 C10_5 C12_5 -58.31(18) . . . . ?
C1_5 C6_5 C10_5 C12_5 125.31(15) . . . . ?
